data_4067476
loop_
_publ_author_name
'Franken, Andreas'
'McGrath, Thomas D.'
'Stone, F. Gordon A.'

_publ_section_title
;
 Toward Supramolecular Assembly of 10-Vertex {closo-2,1,10-FeC2B7}
 Clusters: Intramolecular Imidate Formation and Polymetallic, Polycluster
 Species
;
_journal_issue 10
_journal_name_full Organometallics
_journal_page_first 2234
_journal_paper_doi 10.1021/om900970x
_journal_volume 29
_journal_year 2010
_chemical_formula_sum 'C42 H39 B7 Fe Ir N O4 P2'
_chemical_formula_weight 1007.40
_chemical_name_systematic
; 
 ? 
;
_space_group_IT_number 2
_symmetry_cell_setting triclinic
_symmetry_space_group_name_Hall '-P 1'
_symmetry_space_group_name_H-M 'P -1'
_atom_sites_solution_hydrogens geom
_atom_sites_solution_primary direct
_atom_sites_solution_secondary difmap
_audit_creation_method SHELXL-97
_cell_angle_alpha 80.322(6)
_cell_angle_beta 82.072(6)
_cell_angle_gamma 81.824(6)
_cell_formula_units_Z 2
_cell_length_a 11.0443(12)
_cell_length_b 11.9579(13)
_cell_length_c 16.7449(18)
_cell_measurement_reflns_used 9926
_cell_measurement_temperature 110(2)
_cell_measurement_theta_max 33.29
_cell_measurement_theta_min 2.37
_cell_volume 2143.0(4)
_computing_cell_refinement 'Bruker APEX2 (Bruker, 2003)'
_computing_data_collection 'Bruker APEX2 (Bruker, 2003)'
_computing_data_reduction 'Bruker APEX2 (Bruker, 2003)'
_computing_molecular_graphics 'Bruker SHELXTL (Bruker, 2001)'
_computing_publication_material 'Bruker SHELXTL (Bruker, 2001)'
_computing_structure_refinement 'Bruker SHELXTL (Bruker, 2001)'
_computing_structure_solution 'Bruker SHELXTL (Bruker, 2001)'
_diffrn_ambient_temperature 110(2)
_diffrn_measured_fraction_theta_full 0.992
_diffrn_measured_fraction_theta_max 0.814
_diffrn_measurement_device_type 'Bruker-Nonius X8 APEX CCD area detector'
_diffrn_measurement_method 'phi and omega scans'
_diffrn_radiation_monochromator graphite
_diffrn_radiation_source 'fine-focus sealed tube'
_diffrn_radiation_type MoK\a
_diffrn_radiation_wavelength 0.71073
_diffrn_reflns_av_R_equivalents 0.0465
_diffrn_reflns_av_sigmaI/netI 0.0688
_diffrn_reflns_limit_h_max 16
_diffrn_reflns_limit_h_min -17
_diffrn_reflns_limit_k_max 16
_diffrn_reflns_limit_k_min -18
_diffrn_reflns_limit_l_max 25
_diffrn_reflns_limit_l_min -23
_diffrn_reflns_number 37046
_diffrn_reflns_theta_full 25.00
_diffrn_reflns_theta_max 34.15
_diffrn_reflns_theta_min 2.40
_exptl_absorpt_coefficient_mu 3.557
_exptl_absorpt_correction_T_max 0.6749
_exptl_absorpt_correction_T_min 0.5669
_exptl_absorpt_correction_type multi-scan
_exptl_absorpt_process_details 'SADABS (Bruker, 2003)'
_exptl_crystal_colour yellow
_exptl_crystal_density_diffrn 1.561
_exptl_crystal_density_method 'not measured'
_exptl_crystal_description block
_exptl_crystal_F_000 996
_exptl_crystal_size_max 0.18
_exptl_crystal_size_mid 0.16
_exptl_crystal_size_min 0.12
_refine_diff_density_max 1.846
_refine_diff_density_min -0.986
_refine_diff_density_rms 0.160
_refine_ls_extinction_method none
_refine_ls_goodness_of_fit_ref 1.040
_refine_ls_hydrogen_treatment constr
_refine_ls_matrix_type full
_refine_ls_number_parameters 524
_refine_ls_number_reflns 14416
_refine_ls_number_restraints 0
_refine_ls_restrained_S_all 1.040
_refine_ls_R_factor_all 0.0551
_refine_ls_R_factor_gt 0.0399
_refine_ls_shift/su_max 0.004
_refine_ls_shift/su_mean 0.000
_refine_ls_structure_factor_coef Fsqd
_refine_ls_weighting_details 'calc w=1/[\s^2^(Fo^2^)+(0.0223P)^2^+0.3959P] where P=(Fo^2^+2Fc^2^)/3'
_refine_ls_weighting_scheme calc
_refine_ls_wR_factor_gt 0.0676
_refine_ls_wR_factor_ref 0.0744
_reflns_number_gt 11968
_reflns_number_total 14416
_reflns_threshold_expression >2sigma(I)
_cod_data_source_file om900970x_si_001.cif
_cod_data_source_block 12
_cod_original_sg_symbol_H-M P-1
_cod_database_code 4067476

loop_
_symmetry_equiv_pos_as_xyz
'x, y, z'
'-x, -y, -z'

loop_
_atom_site_label
_atom_site_type_symbol
_atom_site_fract_x
_atom_site_fract_y
_atom_site_fract_z
_atom_site_U_iso_or_equiv
_atom_site_adp_type
_atom_site_occupancy
_atom_site_symmetry_multiplicity
_atom_site_calc_flag
_atom_site_refinement_flags
C1 C 1.2283(4) 0.6289(3) 0.8669(2) 0.0418(9) Uani 1 1 d .
O1 O 1.1410(4) 0.5521(3) 0.8753(2) 0.0964(14) Uani 1 1 d .
H1 H 1.0941 0.5727 0.8386 0.116 Uiso 1 1 calc R
Fe2 Fe 1.26878(4) 0.73624(4) 0.76909(3) 0.02272(10) Uani 1 1 d .
B3 B 1.2065(4) 0.7517(4) 0.8981(3) 0.0453(12) Uani 1 1 d .
H3 H 1.1124 0.7934 0.9181 0.054 Uiso 1 1 calc R
B4 B 1.2993(5) 0.6204(4) 0.9450(3) 0.0484(12) Uani 1 1 d .
H4 H 1.2780 0.5580 1.0014 0.058 Uiso 1 1 calc R
B5 B 1.3746(5) 0.5984(4) 0.8426(3) 0.0475(12) Uani 1 1 d .
H5 H 1.4141 0.5174 0.8184 0.057 Uiso 1 1 calc R
B6 B 1.3233(5) 0.8389(4) 0.8520(3) 0.0474(13) Uani 1 1 d .
H6 H 1.2984 0.9331 0.8342 0.057 Uiso 1 1 calc R
B7 B 1.3371(5) 0.7580(4) 0.9529(3) 0.0513(13) Uani 1 1 d .
H7 H 1.3233 0.7885 1.0136 0.062 Uiso 1 1 calc R
B8 B 1.4533(4) 0.6514(4) 0.9133(3) 0.0490(13) Uani 1 1 d .
H8 H 1.5316 0.5973 0.9424 0.059 Uiso 1 1 calc R
B9 B 1.4502(4) 0.7251(4) 0.8094(3) 0.0497(13) Uani 1 1 d .
H9 H 1.5265 0.7289 0.7578 0.060 Uiso 1 1 calc R
C10 C 1.4487(4) 0.7854(3) 0.8869(3) 0.0569(13) Uani 1 1 d .
H10 H 1.5185 0.8361 0.8927 0.068 Uiso 1 1 calc R
C2 C 1.3127(3) 0.8566(3) 0.6981(2) 0.0378(9) Uani 1 1 d .
O2 O 1.3385(3) 0.9350(3) 0.65290(19) 0.0638(9) Uani 1 1 d .
C3 C 1.2969(3) 0.6427(3) 0.6944(2) 0.0362(8) Uani 1 1 d .
O3 O 1.3205(3) 0.5798(3) 0.64836(18) 0.0599(8) Uani 1 1 d .
C4 C 1.1029(3) 0.7815(2) 0.74890(17) 0.0200(6) Uani 1 1 d .
N4 N 1.0045(2) 0.8136(2) 0.73270(14) 0.0189(5) Uani 1 1 d .
Ir1 Ir 0.838562(10) 0.878241(9) 0.690446(6) 0.01616(4) Uani 1 1 d .
C5 C 0.6968(3) 0.9387(3) 0.64656(17) 0.0215(6) Uani 1 1 d .
O5 O 0.6091(2) 0.9778(2) 0.61625(13) 0.0330(5) Uani 1 1 d .
P1 P 0.88140(7) 0.74158(6) 0.60407(4) 0.01850(15) Uani 1 1 d .
C11 C 0.9129(3) 0.6069(2) 0.67172(18) 0.0219(6) Uani 1 1 d .
C12 C 1.0200(3) 0.5327(3) 0.6627(2) 0.0266(7) Uani 1 1 d .
H12 H 1.0785 0.5466 0.6161 0.032 Uiso 1 1 calc R
C13 C 1.0424(3) 0.4376(3) 0.7217(2) 0.0353(8) Uani 1 1 d .
H13 H 1.1167 0.3875 0.7154 0.042 Uiso 1 1 calc R
C14 C 0.9576(4) 0.4154(3) 0.7894(2) 0.0388(9) Uani 1 1 d .
H14 H 0.9731 0.3499 0.8291 0.047 Uiso 1 1 calc R
C15 C 0.8502(4) 0.4893(3) 0.7991(2) 0.0355(8) Uani 1 1 d .
H15 H 0.7919 0.4747 0.8457 0.043 Uiso 1 1 calc R
C16 C 0.8271(3) 0.5850(3) 0.74077(19) 0.0281(7) Uani 1 1 d .
H16 H 0.7532 0.6355 0.7477 0.034 Uiso 1 1 calc R
C21 C 1.0160(3) 0.7522(2) 0.52866(17) 0.0210(6) Uani 1 1 d .
C22 C 1.0351(3) 0.6908(3) 0.46270(19) 0.0290(7) Uani 1 1 d .
H22 H 0.9757 0.6443 0.4555 0.035 Uiso 1 1 calc R
C23 C 1.1417(3) 0.6983(3) 0.4078(2) 0.0343(8) Uani 1 1 d .
H23 H 1.1537 0.6583 0.3623 0.041 Uiso 1 1 calc R
C24 C 1.2294(3) 0.7631(3) 0.41880(19) 0.0350(8) Uani 1 1 d .
H24 H 1.3029 0.7655 0.3820 0.042 Uiso 1 1 calc R
C25 C 1.2114(3) 0.8248(3) 0.4832(2) 0.0382(9) Uani 1 1 d .
H25 H 1.2720 0.8700 0.4903 0.046 Uiso 1 1 calc R
C26 C 1.1041(3) 0.8203(3) 0.53744(18) 0.0306(7) Uani 1 1 d .
H26 H 1.0910 0.8641 0.5809 0.037 Uiso 1 1 calc R
C31 C 0.7629(3) 0.7169(3) 0.54610(18) 0.0227(6) Uani 1 1 d .
C32 C 0.7129(3) 0.8068(3) 0.49055(18) 0.0263(7) Uani 1 1 d .
H32 H 0.7416 0.8794 0.4837 0.032 Uiso 1 1 calc R
C33 C 0.6222(3) 0.7909(3) 0.4455(2) 0.0363(8) Uani 1 1 d .
H33 H 0.5876 0.8527 0.4087 0.044 Uiso 1 1 calc R
C34 C 0.5823(4) 0.6846(4) 0.4542(2) 0.0506(11) Uani 1 1 d .
H34 H 0.5195 0.6738 0.4238 0.061 Uiso 1 1 calc R
C35 C 0.6326(4) 0.5942(4) 0.5066(3) 0.0596(13) Uani 1 1 d .
H35 H 0.6071 0.5207 0.5108 0.071 Uiso 1 1 calc R
C36 C 0.7215(4) 0.6112(3) 0.5536(2) 0.0438(10) Uani 1 1 d .
H36 H 0.7540 0.5495 0.5912 0.053 Uiso 1 1 calc R
P2 P 0.80108(7) 0.98607(6) 0.79697(4) 0.01620(14) Uani 1 1 d .
C41 C 0.9341(3) 1.0502(2) 0.81252(17) 0.0170(6) Uani 1 1 d .
C42 C 1.0160(3) 1.0829(2) 0.74401(18) 0.0208(6) Uani 1 1 d .
H42 H 1.0026 1.0697 0.6917 0.025 Uiso 1 1 calc R
C43 C 1.1171(3) 1.1349(3) 0.75268(19) 0.0256(7) Uani 1 1 d .
H43 H 1.1726 1.1580 0.7062 0.031 Uiso 1 1 calc R
C44 C 1.1374(3) 1.1529(3) 0.8292(2) 0.0268(7) Uani 1 1 d .
H44 H 1.2074 1.1876 0.8349 0.032 Uiso 1 1 calc R
C45 C 1.0562(3) 1.1208(3) 0.89766(19) 0.0242(6) Uani 1 1 d .
H45 H 1.0703 1.1339 0.9498 0.029 Uiso 1 1 calc R
C46 C 0.9541(3) 1.0692(2) 0.88956(17) 0.0210(6) Uani 1 1 d .
H46 H 0.8983 1.0470 0.9361 0.025 Uiso 1 1 calc R
C51 C 0.7574(3) 0.8965(2) 0.89364(16) 0.0186(6) Uani 1 1 d .
C52 C 0.8072(3) 0.7818(3) 0.90560(19) 0.0280(7) Uani 1 1 d .
H52 H 0.8647 0.7522 0.8644 0.034 Uiso 1 1 calc R
C53 C 0.7732(4) 0.7103(3) 0.97753(19) 0.0342(8) Uani 1 1 d .
H53 H 0.8086 0.6327 0.9858 0.041 Uiso 1 1 calc R
C54 C 0.6878(3) 0.7529(3) 1.03683(19) 0.0314(8) Uani 1 1 d .
H54 H 0.6613 0.7035 1.0847 0.038 Uiso 1 1 calc R
C55 C 0.6410(3) 0.8665(3) 1.02658(19) 0.0323(8) Uani 1 1 d .
H55 H 0.5847 0.8959 1.0685 0.039 Uiso 1 1 calc R
C56 C 0.6752(3) 0.9391(3) 0.95534(17) 0.0244(7) Uani 1 1 d .
H56 H 0.6425 1.0176 0.9489 0.029 Uiso 1 1 calc R
C61 C 0.6775(3) 1.1053(2) 0.78943(16) 0.0190(6) Uani 1 1 d .
C62 C 0.6961(3) 1.2176(3) 0.79279(17) 0.0239(6) Uani 1 1 d .
H62 H 0.7734 1.2334 0.8041 0.029 Uiso 1 1 calc R
C63 C 0.6017(3) 1.3062(3) 0.77969(19) 0.0296(7) Uani 1 1 d .
H63 H 0.6143 1.3822 0.7829 0.035 Uiso 1 1 calc R
C64 C 0.4898(3) 1.2844(3) 0.76197(19) 0.0321(8) Uani 1 1 d .
H64 H 0.4266 1.3457 0.7509 0.039 Uiso 1 1 calc R
C65 C 0.4694(3) 1.1727(3) 0.76033(18) 0.0282(7) Uani 1 1 d .
H65 H 0.3917 1.1575 0.7494 0.034 Uiso 1 1 calc R
C66 C 0.5625(3) 1.0836(3) 0.77468(17) 0.0227(6) Uani 1 1 d .
H66 H 0.5479 1.0072 0.7745 0.027 Uiso 1 1 calc R

loop_
_atom_site_aniso_label
_atom_site_aniso_U_11
_atom_site_aniso_U_22
_atom_site_aniso_U_33
_atom_site_aniso_U_23
_atom_site_aniso_U_13
_atom_site_aniso_U_12
C1 0.047(2) 0.041(2) 0.044(2) 0.0028(17) -0.0203(18) -0.0254(18)
O1 0.126(3) 0.100(3) 0.081(2) 0.047(2) -0.066(2) -0.096(3)
Fe2 0.0168(2) 0.0204(2) 0.0312(2) -0.00439(18) -0.00567(18) 0.00027(17)
B3 0.036(3) 0.070(3) 0.031(2) -0.013(2) -0.0135(19) 0.007(2)
B4 0.058(3) 0.045(3) 0.047(3) 0.006(2) -0.027(2) -0.020(2)
B5 0.061(3) 0.026(2) 0.055(3) -0.009(2) -0.024(2) 0.017(2)
B6 0.062(3) 0.026(2) 0.063(3) -0.006(2) -0.042(3) 0.001(2)
B7 0.068(4) 0.039(3) 0.056(3) -0.010(2) -0.042(3) -0.002(2)
B8 0.040(3) 0.037(2) 0.072(3) 0.006(2) -0.034(2) -0.002(2)
B9 0.022(2) 0.060(3) 0.062(3) 0.009(3) -0.013(2) 0.000(2)
C10 0.059(3) 0.038(2) 0.082(3) 0.016(2) -0.048(3) -0.026(2)
C2 0.0210(18) 0.041(2) 0.049(2) 0.0054(18) -0.0064(16) -0.0050(15)
O2 0.0414(18) 0.064(2) 0.076(2) 0.0280(17) -0.0067(15) -0.0181(15)
C3 0.0246(18) 0.042(2) 0.041(2) -0.0124(17) -0.0031(15) 0.0051(16)
O3 0.0483(19) 0.073(2) 0.064(2) -0.0427(17) -0.0048(15) 0.0095(16)
C4 0.0250(16) 0.0169(14) 0.0188(14) -0.0031(11) -0.0020(12) -0.0050(12)
N4 0.0211(13) 0.0194(12) 0.0175(12) -0.0063(10) -0.0024(10) -0.0024(10)
Ir1 0.01572(6) 0.01687(6) 0.01677(6) -0.00390(4) -0.00407(4) -0.00131(4)
C5 0.0249(16) 0.0235(15) 0.0178(14) -0.0089(12) -0.0026(12) -0.0020(12)
O5 0.0280(13) 0.0414(14) 0.0310(12) -0.0112(11) -0.0132(10) 0.0068(11)
P1 0.0205(4) 0.0171(4) 0.0193(4) -0.0046(3) -0.0059(3) -0.0016(3)
C11 0.0254(16) 0.0176(14) 0.0262(15) -0.0057(12) -0.0104(13) -0.0041(12)
C12 0.0277(18) 0.0217(15) 0.0326(17) -0.0055(13) -0.0093(14) -0.0032(13)
C13 0.032(2) 0.0229(17) 0.051(2) -0.0020(16) -0.0156(17) 0.0014(14)
C14 0.051(2) 0.0227(17) 0.043(2) 0.0073(16) -0.0219(18) -0.0066(16)
C15 0.045(2) 0.0299(18) 0.0314(18) 0.0018(15) -0.0031(16) -0.0147(17)
C16 0.0327(19) 0.0201(15) 0.0318(17) -0.0020(13) -0.0057(14) -0.0052(13)
C21 0.0233(16) 0.0208(15) 0.0182(14) -0.0012(12) -0.0039(12) -0.0009(12)
C22 0.0302(18) 0.0281(17) 0.0299(17) -0.0103(14) -0.0038(14) -0.0006(14)
C23 0.041(2) 0.0364(19) 0.0220(16) -0.0082(14) -0.0007(15) 0.0084(16)
C24 0.0302(19) 0.049(2) 0.0214(16) 0.0022(15) -0.0009(14) 0.0010(17)
C25 0.038(2) 0.054(2) 0.0245(17) -0.0028(16) 0.0005(15) -0.0179(18)
C26 0.038(2) 0.0357(19) 0.0193(15) -0.0068(14) -0.0004(14) -0.0101(15)
C31 0.0260(16) 0.0209(15) 0.0242(15) -0.0078(12) -0.0103(13) -0.0005(12)
C32 0.0352(19) 0.0243(16) 0.0208(15) -0.0063(12) -0.0080(13) -0.0002(14)
C33 0.040(2) 0.040(2) 0.0299(18) -0.0068(16) -0.0178(16) 0.0050(17)
C34 0.049(3) 0.055(3) 0.056(3) 0.001(2) -0.035(2) -0.018(2)
C35 0.075(3) 0.043(2) 0.073(3) 0.010(2) -0.048(3) -0.033(2)
C36 0.058(3) 0.0294(19) 0.052(2) 0.0037(17) -0.035(2) -0.0140(18)
P2 0.0133(3) 0.0188(4) 0.0173(3) -0.0045(3) -0.0022(3) -0.0022(3)
C41 0.0139(13) 0.0153(13) 0.0220(14) -0.0030(11) -0.0051(11) 0.0003(10)
C42 0.0174(15) 0.0224(15) 0.0237(15) -0.0064(12) -0.0038(12) -0.0014(12)
C43 0.0202(16) 0.0265(16) 0.0301(17) -0.0064(13) 0.0026(13) -0.0059(13)
C44 0.0189(16) 0.0260(16) 0.0381(18) -0.0048(14) -0.0088(13) -0.0063(13)
C45 0.0242(16) 0.0235(15) 0.0277(16) -0.0051(13) -0.0096(13) -0.0045(13)
C46 0.0215(15) 0.0210(15) 0.0207(14) -0.0025(12) -0.0038(12) -0.0024(12)
C51 0.0165(14) 0.0250(15) 0.0163(13) -0.0035(11) -0.0032(11) -0.0078(12)
C52 0.0361(19) 0.0241(16) 0.0231(15) -0.0040(13) 0.0021(14) -0.0064(14)
C53 0.056(2) 0.0213(16) 0.0266(17) -0.0003(14) -0.0055(16) -0.0128(16)
C54 0.0340(19) 0.043(2) 0.0204(15) 0.0029(14) -0.0042(14) -0.0217(16)
C55 0.0215(17) 0.055(2) 0.0187(15) -0.0054(15) 0.0017(13) -0.0035(16)
C56 0.0221(16) 0.0302(17) 0.0208(15) -0.0065(13) -0.0035(12) 0.0012(13)
C61 0.0184(15) 0.0248(15) 0.0148(13) -0.0061(11) -0.0023(11) -0.0015(12)
C62 0.0218(16) 0.0276(16) 0.0231(15) -0.0076(13) -0.0042(12) 0.0007(13)
C63 0.0319(19) 0.0263(16) 0.0278(16) -0.0076(13) -0.0034(14) 0.0098(14)
C64 0.0249(18) 0.0388(19) 0.0280(17) -0.0063(15) -0.0036(14) 0.0140(15)
C65 0.0165(15) 0.046(2) 0.0215(15) -0.0099(14) -0.0024(12) 0.0055(14)
C66 0.0184(15) 0.0303(16) 0.0201(14) -0.0067(12) -0.0024(12) -0.0017(13)

loop_
_atom_type_symbol
_atom_type_description
_atom_type_scat_dispersion_real
_atom_type_scat_dispersion_imag
_atom_type_scat_source
C C 0.0033 0.0016 'International Tables Vol C Tables 4.2.6.8 and 6.1.1.4'
H H 0.0000 0.0000 'International Tables Vol C Tables 4.2.6.8 and 6.1.1.4'
B B 0.0013 0.0007 'International Tables Vol C Tables 4.2.6.8 and 6.1.1.4'
N N 0.0061 0.0033 'International Tables Vol C Tables 4.2.6.8 and 6.1.1.4'
O O 0.0106 0.0060 'International Tables Vol C Tables 4.2.6.8 and 6.1.1.4'
P P 0.1023 0.0942 'International Tables Vol C Tables 4.2.6.8 and 6.1.1.4'
Fe Fe 0.3463 0.8444 'International Tables Vol C Tables 4.2.6.8 and 6.1.1.4'
Ir Ir -1.4442 7.9887 'International Tables Vol C Tables 4.2.6.8 and 6.1.1.4'

loop_
_geom_angle_atom_site_label_1
_geom_angle_atom_site_label_2
_geom_angle_atom_site_label_3
_geom_angle
O1 C1 B4 114.5(3)
O1 C1 B5 125.1(4)
B4 C1 B5 70.0(3)
O1 C1 B3 126.0(4)
B4 C1 B3 71.0(3)
B5 C1 B3 107.6(3)
O1 C1 Fe2 125.1(3)
B4 C1 Fe2 120.4(3)
B5 C1 Fe2 75.0(2)
B3 C1 Fe2 75.9(2)
C1 O1 H1 109.5
C3 Fe2 C2 93.57(18)
C3 Fe2 C4 93.15(14)
C2 Fe2 C4 89.26(14)
C3 Fe2 C1 100.44(17)
C2 Fe2 C1 165.19(17)
C4 Fe2 C1 94.69(15)
C3 Fe2 B9 102.06(19)
C2 Fe2 B9 85.81(17)
C4 Fe2 B9 164.26(17)
C1 Fe2 B9 86.59(17)
C3 Fe2 B5 84.46(17)
C2 Fe2 B5 132.38(19)
C4 Fe2 B5 138.35(17)
C1 Fe2 B5 45.64(18)
B9 Fe2 B5 48.81(19)
C3 Fe2 B6 154.48(18)
C2 Fe2 B6 79.70(18)
C4 Fe2 B6 111.20(15)
C1 Fe2 B6 85.57(17)
B9 Fe2 B6 53.20(19)
B5 Fe2 B6 82.25(17)
C3 Fe2 B3 145.53(19)
C2 Fe2 B3 120.89(19)
C4 Fe2 B3 87.25(14)
C1 Fe2 B3 45.31(18)
B9 Fe2 B3 82.51(19)
B5 Fe2 B3 72.95(18)
B6 Fe2 B3 47.8(2)
C1 B3 B6 111.8(3)
C1 B3 B7 106.7(3)
B6 B3 B7 60.3(3)
C1 B3 B4 54.0(2)
B6 B3 B4 101.9(3)
B7 B3 B4 57.7(2)
C1 B3 Fe2 58.79(19)
B6 B3 Fe2 65.7(2)
B7 B3 Fe2 110.8(3)
B4 B3 Fe2 97.9(3)
C1 B3 H3 122.2
B6 B3 H3 119.3
B7 B3 H3 120.7
B4 B3 H3 130.9
Fe2 B3 H3 121.9
C1 B4 B8 109.7(4)
C1 B4 B7 109.6(3)
B8 B4 B7 61.2(3)
C1 B4 B5 55.4(3)
B8 B4 B5 59.7(3)
B7 B4 B5 102.3(3)
C1 B4 B3 55.0(2)
B8 B4 B3 102.4(3)
B7 B4 B3 60.1(3)
B5 B4 B3 89.3(3)
C1 B4 H4 121.1
B8 B4 H4 120.3
B7 B4 H4 120.3
B5 B4 H4 131.2
B3 B4 H4 131.1
C1 B5 B9 111.9(3)
C1 B5 B8 107.8(3)
B9 B5 B8 60.5(3)
C1 B5 B4 54.5(2)
B9 B5 B4 102.5(3)
B8 B5 B4 58.5(3)
C1 B5 Fe2 59.37(18)
B9 B5 Fe2 65.54(19)
B8 B5 Fe2 111.9(2)
B4 B5 Fe2 99.4(2)
C1 B5 H5 121.8
B9 B5 H5 119.4
B8 B5 H5 120.0
B4 B5 H5 130.0
Fe2 B5 H5 121.2
C10 B6 B3 108.5(3)
C10 B6 B7 54.5(3)
B3 B6 B7 61.1(3)
C10 B6 B9 51.8(3)
B3 B6 B9 101.1(3)
B7 B6 B9 87.7(3)
C10 B6 Fe2 112.5(3)
B3 B6 Fe2 66.4(2)
B7 B6 Fe2 111.9(3)
B9 B6 Fe2 63.1(2)
C10 B6 H6 122.9
B3 B6 H6 119.8
B7 B6 H6 128.8
B9 B6 H6 134.0
Fe2 B6 H6 113.4
C10 B7 B4 108.2(4)
C10 B7 B6 55.3(3)
B4 B7 B6 104.0(3)
C10 B7 B8 55.2(3)
B4 B7 B8 59.3(3)
B6 B7 B8 92.4(3)
C10 B7 B3 107.0(3)
B4 B7 B3 62.2(3)
B6 B7 B3 58.6(3)
B8 B7 B3 102.6(3)
C10 B7 H7 122.7
B4 B7 H7 120.1
B6 B7 H7 129.5
B8 B7 H7 129.9
B3 B7 H7 121.3
C10 B8 B4 107.7(3)
C10 B8 B5 107.3(3)
B4 B8 B5 61.9(3)
C10 B8 B7 54.5(3)
B4 B8 B7 59.5(3)
B5 B8 B7 102.6(3)
C10 B8 B9 55.0(3)
B4 B8 B9 104.5(3)
B5 B8 B9 59.7(3)
B7 B8 B9 92.1(3)
C10 B8 H8 123.1
B4 B8 H8 120.1
B5 B8 H8 120.9
B7 B8 H8 130.2
B9 B8 H8 129.1
C10 B9 B5 107.4(3)
C10 B9 B8 55.0(3)
B5 B9 B8 59.8(3)
C10 B9 B6 51.9(2)
B5 B9 B6 99.8(3)
B8 B9 B6 87.8(3)
C10 B9 Fe2 113.2(3)
B5 B9 Fe2 65.7(2)
B8 B9 Fe2 111.5(3)
B6 B9 Fe2 63.73(18)
C10 B9 H9 122.6
B5 B9 H9 121.4
B8 B9 H9 129.0
B6 B9 H9 134.0
Fe2 B9 H9 113.2
B7 C10 B9 112.0(3)
B7 C10 B8 70.3(3)
B9 C10 B8 69.9(3)
B7 C10 B6 70.2(3)
B9 C10 B6 76.3(3)
B8 C10 B6 111.4(3)
B7 C10 H10 125.5
B9 C10 H10 122.5
B8 C10 H10 125.9
B6 C10 H10 122.7
O2 C2 Fe2 178.6(4)
O3 C3 Fe2 176.3(3)
N4 C4 Fe2 175.9(3)
C4 N4 Ir1 173.2(2)
C5 Ir1 N4 176.29(11)
C5 Ir1 P1 92.11(9)
N4 Ir1 P1 86.35(7)
C5 Ir1 P2 94.67(9)
N4 Ir1 P2 87.37(7)
P1 Ir1 P2 169.05(3)
O5 C5 Ir1 177.7(3)
C31 P1 C21 103.55(14)
C31 P1 C11 104.68(14)
C21 P1 C11 105.99(14)
C31 P1 Ir1 119.71(10)
C21 P1 Ir1 117.14(10)
C11 P1 Ir1 104.41(10)
C12 C11 C16 119.2(3)
C12 C11 P1 123.9(2)
C16 C11 P1 116.7(2)
C11 C12 C13 120.2(3)
C11 C12 H12 119.9
C13 C12 H12 119.9
C14 C13 C12 120.7(3)
C14 C13 H13 119.7
C12 C13 H13 119.7
C13 C14 C15 119.6(3)
C13 C14 H14 120.2
C15 C14 H14 120.2
C14 C15 C16 120.3(3)
C14 C15 H15 119.9
C16 C15 H15 119.9
C15 C16 C11 120.1(3)
C15 C16 H16 120.0
C11 C16 H16 120.0
C26 C21 C22 119.0(3)
C26 C21 P1 119.5(2)
C22 C21 P1 121.5(2)
C23 C22 C21 119.7(3)
C23 C22 H22 120.2
C21 C22 H22 120.2
C24 C23 C22 120.6(3)
C24 C23 H23 119.7
C22 C23 H23 119.7
C23 C24 C25 120.4(3)
C23 C24 H24 119.8
C25 C24 H24 119.8
C24 C25 C26 119.7(3)
C24 C25 H25 120.1
C26 C25 H25 120.1
C21 C26 C25 120.6(3)
C21 C26 H26 119.7
C25 C26 H26 119.7
C36 C31 C32 118.5(3)
C36 C31 P1 122.3(2)
C32 C31 P1 119.3(2)
C33 C32 C31 120.7(3)
C33 C32 H32 119.6
C31 C32 H32 119.6
C34 C33 C32 119.7(3)
C34 C33 H33 120.2
C32 C33 H33 120.2
C35 C34 C33 120.6(3)
C35 C34 H34 119.7
C33 C34 H34 119.7
C34 C35 C36 119.6(4)
C34 C35 H35 120.2
C36 C35 H35 120.2
C31 C36 C35 120.9(3)
C31 C36 H36 119.5
C35 C36 H36 119.5
C41 P2 C61 104.33(13)
C41 P2 C51 105.91(13)
C61 P2 C51 104.70(13)
C41 P2 Ir1 113.68(9)
C61 P2 Ir1 116.70(9)
C51 P2 Ir1 110.58(10)
C42 C41 C46 120.2(3)
C42 C41 P2 117.7(2)
C46 C41 P2 122.1(2)
C43 C42 C41 119.7(3)
C43 C42 H42 120.2
C41 C42 H42 120.2
C44 C43 C42 120.1(3)
C44 C43 H43 120.0
C42 C43 H43 120.0
C43 C44 C45 120.6(3)
C43 C44 H44 119.7
C45 C44 H44 119.7
C44 C45 C46 119.8(3)
C44 C45 H45 120.1
C46 C45 H45 120.1
C45 C46 C41 119.7(3)
C45 C46 H46 120.2
C41 C46 H46 120.2
C56 C51 C52 119.0(3)
C56 C51 P2 122.0(2)
C52 C51 P2 119.0(2)
C53 C52 C51 120.6(3)
C53 C52 H52 119.7
C51 C52 H52 119.7
C54 C53 C52 119.7(3)
C54 C53 H53 120.1
C52 C53 H53 120.1
C55 C54 C53 120.1(3)
C55 C54 H54 120.0
C53 C54 H54 120.0
C54 C55 C56 120.7(3)
C54 C55 H55 119.7
C56 C55 H55 119.7
C51 C56 C55 119.9(3)
C51 C56 H56 120.1
C55 C56 H56 120.1
C66 C61 C62 119.1(3)
C66 C61 P2 118.1(2)
C62 C61 P2 122.7(2)
C63 C62 C61 120.1(3)
C63 C62 H62 119.9
C61 C62 H62 119.9
C64 C63 C62 120.4(3)
C64 C63 H63 119.8
C62 C63 H63 119.8
C63 C64 C65 120.0(3)
C63 C64 H64 120.0
C65 C64 H64 120.0
C66 C65 C64 120.0(3)
C66 C65 H65 120.0
C64 C65 H65 120.0
C65 C66 C61 120.4(3)
C65 C66 H66 119.8
C61 C66 H66 119.8

loop_
_geom_bond_atom_site_label_1
_geom_bond_atom_site_label_2
_geom_bond_distance
C1 O1 1.402(4)
C1 B4 1.598(6)
C1 B5 1.616(6)
C1 B3 1.616(6)
C1 Fe2 1.945(4)
O1 H1 0.8400
Fe2 C3 1.782(4)
Fe2 C2 1.785(4)
Fe2 C4 1.895(3)
Fe2 B9 2.181(4)
Fe2 B5 2.183(4)
Fe2 B6 2.193(4)
Fe2 B3 2.205(4)
B3 B6 1.784(7)
B3 B7 1.829(6)
B3 B4 1.867(7)
B3 H3 1.1200
B4 B8 1.782(7)
B4 B7 1.784(7)
B4 B5 1.844(7)
B4 H4 1.1200
B5 B9 1.803(7)
B5 B8 1.804(7)
B5 H5 1.1200
B6 C10 1.586(6)
B6 B7 1.814(7)
B6 B9 1.958(7)
B6 H6 1.1200
B7 C10 1.570(7)
B7 B8 1.815(7)
B7 H7 1.1200
B8 C10 1.584(6)
B8 B9 1.816(7)
B8 H8 1.1200
B9 C10 1.584(7)
B9 H9 1.1200
C10 H10 1.0699
C2 O2 1.145(4)
C3 O3 1.145(4)
C4 N4 1.154(4)
N4 Ir1 2.056(3)
Ir1 C5 1.825(3)
Ir1 P1 2.3178(8)
Ir1 P2 2.3310(8)
C5 O5 1.158(3)
P1 C31 1.816(3)
P1 C21 1.817(3)
P1 C11 1.826(3)
C11 C12 1.380(4)
C11 C16 1.404(4)
C12 C13 1.394(4)
C12 H12 0.9500
C13 C14 1.382(5)
C13 H13 0.9500
C14 C15 1.382(5)
C14 H14 0.9500
C15 C16 1.392(4)
C15 H15 0.9500
C16 H16 0.9500
C21 C26 1.392(4)
C21 C22 1.403(4)
C22 C23 1.394(5)
C22 H22 0.9500
C23 C24 1.371(5)
C23 H23 0.9500
C24 C25 1.383(5)
C24 H24 0.9500
C25 C26 1.392(5)
C25 H25 0.9500
C26 H26 0.9500
C31 C36 1.385(4)
C31 C32 1.400(4)
C32 C33 1.386(5)
C32 H32 0.9500
C33 C34 1.382(5)
C33 H33 0.9500
C34 C35 1.376(5)
C34 H34 0.9500
C35 C36 1.395(5)
C35 H35 0.9500
C36 H36 0.9500
P2 C41 1.818(3)
P2 C61 1.829(3)
P2 C51 1.830(3)
C41 C42 1.397(4)
C41 C46 1.399(4)
C42 C43 1.388(4)
C42 H42 0.9500
C43 C44 1.388(4)
C43 H43 0.9500
C44 C45 1.390(4)
C44 H44 0.9500
C45 C46 1.392(4)
C45 H45 0.9500
C46 H46 0.9500
C51 C56 1.392(4)
C51 C52 1.395(4)
C52 C53 1.394(4)
C52 H52 0.9500
C53 C54 1.382(5)
C53 H53 0.9500
C54 C55 1.375(5)
C54 H54 0.9500
C55 C56 1.393(4)
C55 H55 0.9500
C56 H56 0.9500
C61 C66 1.394(4)
C61 C62 1.399(4)
C62 C63 1.388(4)
C62 H62 0.9500
C63 C64 1.380(5)
C63 H63 0.9500
C64 C65 1.392(5)
C64 H64 0.9500
C65 C66 1.386(4)
C65 H65 0.9500
C66 H66 0.9500
